data_7102117
loop_
_publ_author_name
'Holschumacher, Dirk'
'Hrib, Cristian G'
'Jones, Peter G'
'Tamm, Matthias'

_publ_section_title
;
 A stable chiral diaminocyclopropenylidene.
;
_journal_issue 35
_journal_name_full 'Chemical communications (Cambridge, England)'
_journal_page_first 3661
_journal_page_last 3663
_journal_paper_doi 10.1039/b706708a
_journal_year 2007
_chemical_formula_sum 'C35 H36 N2'
_chemical_formula_weight 484.66
_chemical_name_systematic
;
?
;
_space_group_IT_number 4
_symmetry_cell_setting monoclinic
_symmetry_space_group_name_Hall 'P 2yb'
_symmetry_space_group_name_H-M 'P 1 21 1'
_atom_sites_solution_hydrogens geom
_atom_sites_solution_primary direct
_atom_sites_solution_secondary difmap
_audit_creation_method SHELXL-97
_cell_angle_alpha 90.00
_cell_angle_beta 95.728(2)
_cell_angle_gamma 90.00
_cell_formula_units_Z 2
_cell_length_a 8.6057(9)
_cell_length_b 15.5239(16)
_cell_length_c 10.5267(11)
_cell_measurement_reflns_used 5039
_cell_measurement_temperature 133(2)
_cell_measurement_theta_max 26
_cell_measurement_theta_min 2
_cell_volume 1399.3(3)
_computing_cell_refinement 'Bruker SAINT'
_computing_data_collection 'Bruker SMART'
_computing_data_reduction 'Bruker SAINT'
_computing_molecular_graphics 'Siemens XP'
_computing_publication_material SHELXL-97
_computing_structure_refinement 'SHELXL-97 (Sheldrick, 1997)'
_computing_structure_solution 'SHELXS-97 (Sheldrick, 1990)'
_diffrn_ambient_temperature 133(2)
_diffrn_detector_area_resol_mean 8.192
_diffrn_measured_fraction_theta_full 1.000
_diffrn_measured_fraction_theta_max 0.999
_diffrn_measurement_device_type 'Bruker SMART 1000 CCD'
_diffrn_measurement_method '\w- and \f-scans'
_diffrn_radiation_monochromator graphite
_diffrn_radiation_source 'fine-focus sealed tube'
_diffrn_radiation_type MoK\a
_diffrn_radiation_wavelength 0.71073
_diffrn_reflns_av_R_equivalents 0.0814
_diffrn_reflns_av_sigmaI/netI 0.0742
_diffrn_reflns_limit_h_max 10
_diffrn_reflns_limit_h_min -10
_diffrn_reflns_limit_k_max 19
_diffrn_reflns_limit_k_min -19
_diffrn_reflns_limit_l_max 13
_diffrn_reflns_limit_l_min -13
_diffrn_reflns_number 12453
_diffrn_reflns_theta_full 26.00
_diffrn_reflns_theta_max 26.37
_diffrn_reflns_theta_min 2.35
_diffrn_standards_decay_% 0
_exptl_absorpt_coefficient_mu 0.066
_exptl_absorpt_correction_type none
_exptl_crystal_colour amber
_exptl_crystal_density_diffrn 1.150
_exptl_crystal_density_method 'not measured'
_exptl_crystal_description tablet
_exptl_crystal_F_000 520
_exptl_crystal_size_max 0.35
_exptl_crystal_size_mid 0.30
_exptl_crystal_size_min 0.10
_refine_diff_density_max 0.195
_refine_diff_density_min -0.166
_refine_diff_density_rms 0.037
_refine_ls_abs_structure_details 'Flack H D (1983), Acta Cryst. A39, 876-881'
_refine_ls_abs_structure_Flack 0(3)
_refine_ls_extinction_method none
_refine_ls_goodness_of_fit_ref 0.974
_refine_ls_hydrogen_treatment 'methyls rigid and others riding'
_refine_ls_matrix_type full
_refine_ls_number_parameters 338
_refine_ls_number_reflns 2970
_refine_ls_number_restraints 345
_refine_ls_restrained_S_all 0.919
_refine_ls_R_factor_all 0.0775
_refine_ls_R_factor_gt 0.0428
_refine_ls_shift/su_max 0.000
_refine_ls_shift/su_mean 0.000
_refine_ls_structure_factor_coef Fsqd
_refine_ls_weighting_details 'calc w=1/[\s^2^(Fo^2^)+(0.0326P)^2^+0.0000P] where P=(Fo^2^+2Fc^2^)/3'
_refine_ls_weighting_scheme calc
_refine_ls_wR_factor_gt 0.0715
_refine_ls_wR_factor_ref 0.0790
_reflns_number_gt 2068
_reflns_number_total 2970
_reflns_threshold_expression >2sigma(I)
_cod_data_source_file b706708a.txt
_cod_data_source_block dhol5
_cod_original_sg_symbol_H-M 'P 21'
_cod_database_code 7102117

loop_
_symmetry_equiv_pos_as_xyz
'x, y, z'
'-x, y+1/2, -z'

loop_
_atom_site_label
_atom_site_type_symbol
_atom_site_fract_x
_atom_site_fract_y
_atom_site_fract_z
_atom_site_U_iso_or_equiv
_atom_site_adp_type
_atom_site_occupancy
_atom_site_symmetry_multiplicity
_atom_site_calc_flag
_atom_site_refinement_flags
N1 N 0.6453(2) 0.42423(13) 0.53400(18) 0.0270(5) Uani 1 1 d U
N2 N 0.7137(2) 0.29035(13) 0.83017(19) 0.0269(5) Uani 1 1 d U
C1 C 0.6249(3) 0.25962(17) 0.5883(3) 0.0307(6) Uani 1 1 d U
C2 C 0.6465(3) 0.34916(17) 0.5973(2) 0.0251(6) Uani 1 1 d U
C3 C 0.6712(2) 0.30051(17) 0.7045(2) 0.0246(6) Uani 1 1 d U
C4 C 0.6530(3) 0.50717(16) 0.6023(2) 0.0265(6) Uani 1 1 d U
H4 H 0.6931 0.4943 0.6927 0.032 Uiso 1 1 calc R
C5 C 0.4902(3) 0.54439(19) 0.6060(3) 0.0353(7) Uani 1 1 d U
H5A H 0.4490 0.5623 0.5199 0.042 Uiso 1 1 calc R
H5B H 0.4950 0.5943 0.6632 0.042 Uiso 1 1 calc R
H5C H 0.4214 0.5005 0.6373 0.042 Uiso 1 1 calc R
C6 C 0.7693(3) 0.56825(16) 0.5515(2) 0.0251(6) Uani 1 1 d U
C7 C 0.7291(3) 0.64865(17) 0.5044(2) 0.0323(6) Uani 1 1 d U
H7 H 0.6241 0.6677 0.5032 0.039 Uiso 1 1 calc R
C8 C 0.8398(3) 0.7025(2) 0.4585(2) 0.0423(7) Uani 1 1 d U
H8 H 0.8108 0.7583 0.4276 0.051 Uiso 1 1 calc R
C9 C 0.9913(4) 0.6749(2) 0.4580(3) 0.0466(8) Uani 1 1 d U
H9 H 1.0666 0.7110 0.4246 0.056 Uiso 1 1 calc R
C10 C 1.0340(3) 0.5955(2) 0.5055(3) 0.0449(8) Uani 1 1 d U
H10 H 1.1395 0.5773 0.5066 0.054 Uiso 1 1 calc R
C11 C 0.9248(3) 0.54120(19) 0.5520(2) 0.0342(7) Uani 1 1 d U
H11 H 0.9553 0.4859 0.5841 0.041 Uiso 1 1 calc R
C12 C 0.6070(3) 0.42574(18) 0.3927(2) 0.0304(6) Uani 1 1 d U
H12 H 0.5872 0.4874 0.3685 0.036 Uiso 1 1 calc R
C13 C 0.4560(3) 0.3768(2) 0.3514(3) 0.0442(8) Uani 1 1 d U
H13A H 0.4323 0.3813 0.2586 0.053 Uiso 1 1 calc R
H13B H 0.3700 0.4016 0.3937 0.053 Uiso 1 1 calc R
H13C H 0.4689 0.3160 0.3754 0.053 Uiso 1 1 calc R
C14 C 0.7453(3) 0.39722(17) 0.3255(2) 0.0308(6) Uani 1 1 d U
C15 C 0.8335(3) 0.4580(2) 0.2667(2) 0.0378(7) Uani 1 1 d U
H15 H 0.8019 0.5167 0.2647 0.045 Uiso 1 1 calc R
C16 C 0.9658(3) 0.4344(2) 0.2111(3) 0.0445(8) Uani 1 1 d U
H16 H 1.0252 0.4769 0.1727 0.053 Uiso 1 1 calc R
C17 C 1.0119(3) 0.3497(2) 0.2111(3) 0.0440(7) Uani 1 1 d U
H17 H 1.1030 0.3337 0.1727 0.053 Uiso 1 1 calc R
C18 C 0.9258(3) 0.2880(2) 0.2668(2) 0.0420(7) Uani 1 1 d U
H18 H 0.9574 0.2294 0.2670 0.050 Uiso 1 1 calc R
C19 C 0.7929(3) 0.31174(18) 0.3227(2) 0.0356(7) Uani 1 1 d U
H19 H 0.7332 0.2687 0.3598 0.043 Uiso 1 1 calc R
C20 C 0.7471(3) 0.36524(17) 0.9141(2) 0.0275(6) Uani 1 1 d U
H20 H 0.7762 0.3410 1.0012 0.033 Uiso 1 1 calc R
C21 C 0.6031(3) 0.42094(18) 0.9261(2) 0.0331(7) Uani 1 1 d U
H21A H 0.5693 0.4471 0.8432 0.040 Uiso 1 1 calc R
H21B H 0.6288 0.4663 0.9894 0.040 Uiso 1 1 calc R
H21C H 0.5188 0.3851 0.9533 0.040 Uiso 1 1 calc R
C22 C 0.8925(3) 0.41311(17) 0.8788(2) 0.0250(6) Uani 1 1 d U
C23 C 0.9132(3) 0.50022(17) 0.8999(2) 0.0303(6) Uani 1 1 d U
H23 H 0.8303 0.5332 0.9282 0.036 Uiso 1 1 calc R
C24 C 1.0531(3) 0.54072(18) 0.8806(2) 0.0333(7) Uani 1 1 d U
H24 H 1.0645 0.6009 0.8949 0.040 Uiso 1 1 calc R
C25 C 1.1749(3) 0.49389(18) 0.8408(3) 0.0350(7) Uani 1 1 d U
H25 H 1.2715 0.5211 0.8299 0.042 Uiso 1 1 calc R
C26 C 1.1554(3) 0.40728(18) 0.8169(3) 0.0408(7) Uani 1 1 d U
H26 H 1.2384 0.3746 0.7881 0.049 Uiso 1 1 calc R
C27 C 1.0152(3) 0.36751(17) 0.8349(3) 0.0347(7) Uani 1 1 d U
H27 H 1.0027 0.3078 0.8167 0.042 Uiso 1 1 calc R
C28 C 0.6951(3) 0.20570(17) 0.8928(2) 0.0282(6) Uani 1 1 d U
H28 H 0.7692 0.2055 0.9723 0.034 Uiso 1 1 calc R
C29 C 0.7407(3) 0.13060(16) 0.8121(3) 0.0369(7) Uani 1 1 d U
H29A H 0.6696 0.1277 0.7335 0.044 Uiso 1 1 calc R
H29B H 0.7341 0.0769 0.8602 0.044 Uiso 1 1 calc R
H29C H 0.8480 0.1387 0.7906 0.044 Uiso 1 1 calc R
C30 C 0.5323(3) 0.19720(16) 0.9347(2) 0.0261(6) Uani 1 1 d U
C31 C 0.4046(3) 0.18461(16) 0.8454(2) 0.0304(6) Uani 1 1 d U
H31 H 0.4203 0.1771 0.7581 0.036 Uiso 1 1 calc R
C32 C 0.2550(3) 0.18284(17) 0.8821(3) 0.0351(7) Uani 1 1 d U
H32 H 0.1686 0.1739 0.8201 0.042 Uiso 1 1 calc R
C33 C 0.2307(3) 0.19407(18) 1.0086(3) 0.0401(7) Uani 1 1 d U
H33 H 0.1275 0.1944 1.0332 0.048 Uiso 1 1 calc R
C34 C 0.3564(3) 0.2049(2) 1.0991(3) 0.0434(7) Uani 1 1 d U
H34 H 0.3403 0.2114 1.1865 0.052 Uiso 1 1 calc R
C35 C 0.5073(3) 0.20611(19) 1.0614(2) 0.0370(7) Uani 1 1 d U
H35 H 0.5939 0.2132 1.1238 0.044 Uiso 1 1 calc R

loop_
_atom_site_aniso_label
_atom_site_aniso_U_11
_atom_site_aniso_U_22
_atom_site_aniso_U_33
_atom_site_aniso_U_23
_atom_site_aniso_U_13
_atom_site_aniso_U_12
N1 0.0274(11) 0.0274(12) 0.0249(11) 0.0025(10) -0.0035(9) 0.0006(10)
N2 0.0225(11) 0.0275(12) 0.0299(12) 0.0021(10) -0.0018(9) -0.0017(9)
C1 0.0220(14) 0.0346(16) 0.0349(15) 0.0000(13) -0.0001(12) -0.0039(12)
C2 0.0135(13) 0.0301(15) 0.0314(15) 0.0008(13) -0.0001(11) -0.0027(11)
C3 0.0132(12) 0.0289(14) 0.0314(15) 0.0031(12) 0.0014(10) -0.0022(11)
C4 0.0213(14) 0.0302(15) 0.0273(15) 0.0000(12) -0.0005(11) 0.0035(11)
C5 0.0236(14) 0.0397(17) 0.0431(17) 0.0022(14) 0.0067(12) 0.0034(13)
C6 0.0234(14) 0.0301(15) 0.0216(14) -0.0028(11) 0.0009(11) -0.0011(11)
C7 0.0318(15) 0.0327(16) 0.0314(15) 0.0008(13) -0.0016(12) -0.0032(13)
C8 0.0520(19) 0.0351(17) 0.0387(17) 0.0011(15) -0.0012(14) -0.0122(15)
C9 0.0469(19) 0.059(2) 0.0332(17) -0.0024(16) -0.0006(14) -0.0265(16)
C10 0.0196(15) 0.077(2) 0.0379(18) -0.0119(16) 0.0005(13) -0.0104(15)
C11 0.0227(14) 0.0472(18) 0.0316(16) -0.0018(14) -0.0024(12) 0.0030(13)
C12 0.0343(14) 0.0302(15) 0.0253(14) 0.0037(12) -0.0042(11) 0.0001(12)
C13 0.0341(16) 0.057(2) 0.0392(17) -0.0010(15) -0.0088(13) -0.0061(14)
C14 0.0345(15) 0.0351(17) 0.0208(14) 0.0007(12) -0.0061(11) -0.0053(12)
C15 0.0473(17) 0.0368(16) 0.0282(16) -0.0004(13) -0.0021(13) -0.0055(14)
C16 0.0484(18) 0.058(2) 0.0276(16) -0.0065(15) 0.0050(13) -0.0158(16)
C17 0.0386(17) 0.065(2) 0.0286(16) -0.0100(16) 0.0019(13) 0.0007(16)
C18 0.0507(18) 0.047(2) 0.0271(15) -0.0047(15) -0.0014(13) 0.0081(15)
C19 0.0430(16) 0.0347(17) 0.0283(15) 0.0020(14) 0.0007(12) -0.0060(14)
C20 0.0239(14) 0.0315(15) 0.0270(14) 0.0013(12) 0.0015(11) -0.0020(11)
C21 0.0238(14) 0.0394(16) 0.0365(16) 0.0020(14) 0.0046(12) -0.0008(13)
C22 0.0199(12) 0.0285(15) 0.0256(14) -0.0007(12) -0.0036(10) 0.0003(11)
C23 0.0237(14) 0.0337(17) 0.0339(16) -0.0051(13) 0.0044(12) 0.0007(12)
C24 0.0330(15) 0.0308(16) 0.0357(16) -0.0018(13) 0.0019(13) -0.0055(13)
C25 0.0195(14) 0.0431(18) 0.0422(17) -0.0007(15) 0.0022(12) -0.0053(12)
C26 0.0216(14) 0.0384(19) 0.063(2) -0.0089(15) 0.0057(13) 0.0036(13)
C27 0.0238(14) 0.0282(16) 0.0516(18) -0.0019(14) 0.0008(13) 0.0021(12)
C28 0.0234(13) 0.0282(14) 0.0319(15) 0.0090(13) -0.0024(11) -0.0005(12)
C29 0.0342(16) 0.0296(17) 0.0482(19) 0.0078(14) 0.0103(13) 0.0061(13)
C30 0.0289(14) 0.0200(14) 0.0293(15) 0.0075(12) 0.0022(11) -0.0028(12)
C31 0.0331(15) 0.0250(15) 0.0327(15) 0.0004(12) 0.0013(12) -0.0019(12)
C32 0.0273(15) 0.0266(16) 0.0510(18) 0.0002(14) 0.0026(13) -0.0040(12)
C33 0.0346(16) 0.0300(16) 0.058(2) 0.0001(16) 0.0182(14) -0.0039(14)
C34 0.058(2) 0.0403(18) 0.0341(16) -0.0017(15) 0.0155(14) -0.0100(16)
C35 0.0421(17) 0.0343(16) 0.0337(16) 0.0004(14) -0.0005(13) -0.0082(14)

loop_
_atom_type_symbol
_atom_type_description
_atom_type_scat_dispersion_real
_atom_type_scat_dispersion_imag
_atom_type_scat_source
C C 0.0033 0.0016 'International Tables Vol C Tables 4.2.6.8 and 6.1.1.4'
H H 0.0000 0.0000 'International Tables Vol C Tables 4.2.6.8 and 6.1.1.4'
N N 0.0061 0.0033 'International Tables Vol C Tables 4.2.6.8 and 6.1.1.4'

loop_
_geom_angle_atom_site_label_1
_geom_angle_atom_site_label_2
_geom_angle_atom_site_label_3
_geom_angle
C2 N1 C4 121.28(19)
C2 N1 C12 119.9(2)
C4 N1 C12 117.89(19)
C3 N2 C20 121.0(2)
C3 N2 C28 120.6(2)
C20 N2 C28 117.08(19)
C3 C1 C2 57.89(18)
N1 C2 C3 152.7(2)
N1 C2 C1 146.3(3)
C3 C2 C1 60.90(19)
N2 C3 C2 152.5(2)
N2 C3 C1 146.2(3)
C2 C3 C1 61.21(18)
N1 C4 C6 111.9(2)
N1 C4 C5 110.4(2)
C6 C4 C5 114.5(2)
C7 C6 C11 118.7(2)
C7 C6 C4 123.0(2)
C11 C6 C4 118.4(2)
C6 C7 C8 121.0(3)
C9 C8 C7 119.8(3)
C10 C9 C8 120.1(3)
C9 C10 C11 120.7(3)
C10 C11 C6 119.7(3)
N1 C12 C14 110.89(19)
N1 C12 C13 111.9(2)
C14 C12 C13 114.1(2)
C19 C14 C15 117.5(3)
C19 C14 C12 122.5(2)
C15 C14 C12 119.9(2)
C16 C15 C14 121.1(3)
C17 C16 C15 120.3(3)
C16 C17 C18 119.8(3)
C17 C18 C19 119.9(3)
C18 C19 C14 121.3(3)
N2 C20 C21 112.7(2)
N2 C20 C22 110.61(19)
C21 C20 C22 115.8(2)
C23 C22 C27 117.6(2)
C23 C22 C20 122.1(2)
C27 C22 C20 120.0(2)
C22 C23 C24 121.3(2)
C25 C24 C23 120.2(3)
C26 C25 C24 119.3(3)
C25 C26 C27 120.2(3)
C26 C27 C22 121.3(3)
N2 C28 C30 110.5(2)
N2 C28 C29 112.68(19)
C30 C28 C29 113.2(2)
C35 C30 C31 118.7(2)
C35 C30 C28 120.7(2)
C31 C30 C28 120.5(2)
C32 C31 C30 120.7(2)
C33 C32 C31 120.2(2)
C34 C33 C32 119.9(3)
C33 C34 C35 119.6(3)
C30 C35 C34 120.9(2)

loop_
_geom_bond_atom_site_label_1
_geom_bond_atom_site_label_2
_geom_bond_distance
N1 C2 1.342(3)
N1 C4 1.473(3)
N1 C12 1.491(3)
N2 C3 1.346(3)
N2 C20 1.471(3)
N2 C28 1.486(3)
C1 C3 1.400(4)
C1 C2 1.404(4)
C2 C3 1.357(3)
C4 C6 1.515(3)
C4 C5 1.520(3)
C6 C7 1.374(4)
C6 C11 1.401(3)
C7 C8 1.390(4)
C8 C9 1.373(4)
C9 C10 1.366(4)
C10 C11 1.387(4)
C12 C14 1.510(3)
C12 C13 1.531(4)
C14 C19 1.390(4)
C14 C15 1.394(4)
C15 C16 1.381(4)
C16 C17 1.374(4)
C17 C18 1.377(4)
C18 C19 1.388(4)
C20 C21 1.526(3)
C20 C22 1.533(3)
C22 C23 1.379(4)
C22 C27 1.388(3)
C23 C24 1.391(4)
C24 C25 1.375(4)
C25 C26 1.375(4)
C26 C27 1.385(4)
C28 C30 1.516(3)
C28 C29 1.517(4)
C30 C35 1.378(3)
C30 C31 1.386(3)
C31 C32 1.381(3)
C32 C33 1.379(4)
C33 C34 1.378(4)
C34 C35 1.396(4)

loop_
_geom_torsion_atom_site_label_1
_geom_torsion_atom_site_label_2
_geom_torsion_atom_site_label_3
_geom_torsion_atom_site_label_4
_geom_torsion
C4 N1 C2 C3 -15.8(6)
C12 N1 C2 C3 175.4(4)
C4 N1 C2 C1 168.9(4)
C12 N1 C2 C1 0.1(5)
C3 C1 C2 N1 177.5(4)
C20 N2 C3 C2 7.1(5)
C28 N2 C3 C2 173.7(4)
C20 N2 C3 C1 -177.6(3)
C28 N2 C3 C1 -11.0(5)
N1 C2 C3 N2 0.0(8)
C1 C2 C3 N2 177.0(5)
N1 C2 C3 C1 -177.0(5)
C2 C1 C3 N2 -177.5(4)
C2 N1 C4 C6 134.2(2)
C12 N1 C4 C6 -56.8(3)
C2 N1 C4 C5 -97.0(3)
C12 N1 C4 C5 72.0(3)
N1 C4 C6 C7 122.4(2)
C5 C4 C6 C7 -4.2(4)
N1 C4 C6 C11 -57.3(3)
C5 C4 C6 C11 176.1(2)
C11 C6 C7 C8 -0.2(4)
C4 C6 C7 C8 -179.9(2)
C6 C7 C8 C9 1.1(4)
C7 C8 C9 C10 -1.7(4)
C8 C9 C10 C11 1.4(4)
C9 C10 C11 C6 -0.6(4)
C7 C6 C11 C10 0.0(4)
C4 C6 C11 C10 179.7(2)
C2 N1 C12 C14 -78.1(3)
C4 N1 C12 C14 112.7(2)
C2 N1 C12 C13 50.5(3)
C4 N1 C12 C13 -118.7(2)
N1 C12 C14 C19 73.7(3)
C13 C12 C14 C19 -53.7(3)
N1 C12 C14 C15 -104.3(3)
C13 C12 C14 C15 128.3(3)
C19 C14 C15 C16 -1.9(4)
C12 C14 C15 C16 176.2(2)
C14 C15 C16 C17 1.0(4)
C15 C16 C17 C18 -0.1(4)
C16 C17 C18 C19 0.0(4)
C17 C18 C19 C14 -1.0(4)
C15 C14 C19 C18 1.9(4)
C12 C14 C19 C18 -176.1(2)
C3 N2 C20 C21 65.5(3)
C28 N2 C20 C21 -101.5(2)
C3 N2 C20 C22 -65.8(3)
C28 N2 C20 C22 127.1(2)
N2 C20 C22 C23 151.8(2)
C21 C20 C22 C23 22.1(3)
N2 C20 C22 C27 -34.2(3)
C21 C20 C22 C27 -164.0(2)
C27 C22 C23 C24 -1.3(4)
C20 C22 C23 C24 172.7(2)
C22 C23 C24 C25 -0.6(4)
C23 C24 C25 C26 1.8(4)
C24 C25 C26 C27 -1.0(4)
C25 C26 C27 C22 -1.0(4)
C23 C22 C27 C26 2.2(4)
C20 C22 C27 C26 -172.0(2)
C3 N2 C28 C30 -86.4(3)
C20 N2 C28 C30 80.7(2)
C3 N2 C28 C29 41.3(3)
C20 N2 C28 C29 -151.6(2)
N2 C28 C30 C35 -104.1(3)
C29 C28 C30 C35 128.5(3)
N2 C28 C30 C31 72.6(3)
C29 C28 C30 C31 -54.8(3)
C35 C30 C31 C32 1.4(4)
C28 C30 C31 C32 -175.4(2)
C30 C31 C32 C33 0.3(4)
C31 C32 C33 C34 -1.7(4)
C32 C33 C34 C35 1.3(5)
C31 C30 C35 C34 -1.7(4)
C28 C30 C35 C34 175.1(3)
C33 C34 C35 C30 0.4(5)

loop_
_cod_related_entry_id
_cod_related_entry_database
_cod_related_entry_code
1 ChemSpider 21198008
